data_2203832
loop_
_publ_author_name
'Oku, Hiroyuki'
'Yamada, Keiichi'
'Katakai, Ryoichi'

_publ_section_title
;An N-protected depsipeptide free acid prepared by direct synthesis without
 using a terminal-C protecting group:
 <i>tert</i>-butoxycarbonyl-<small>L</small>-alanyl-<small>L</small>-leucyl-<small>L</small>-lactic
 acid (Boc-<small>L</small>-Ala-<small>L</small>-Leu-<small>L</small>-Lac-OH)
;
_journal_issue 6
_journal_name_full 'Acta Crystallographica Section E'
_journal_page_first o927
_journal_page_last o929
_journal_paper_doi 10.1107/S1600536804010189
_journal_volume 60
_journal_year 2004
_chemical_formula_iupac 'C17 H30 N2 O7'
_chemical_formula_moiety 'C17 H30 N2 O7'
_chemical_formula_sum 'C17 H30 N2 O7'
_chemical_formula_weight 374.43
_chemical_melting_point .414E-305
_chemical_name_systematic
;
tert-Butyloxycarbonyl-L-Alanyl-L-Leucyl-L-Lactic Acid
;
_space_group_IT_number 4
_symmetry_cell_setting monoclinic
_symmetry_space_group_name_Hall 'P 2yb'
_symmetry_space_group_name_H-M 'P 1 21 1'
_cell_angle_alpha 90
_cell_angle_beta 101.57(2)
_cell_angle_gamma 90
_cell_formula_units_Z 2
_cell_length_a 8.826(2)
_cell_length_b 10.951(2)
_cell_length_c 11.043(2)
_cell_measurement_reflns_used 8126
_cell_measurement_temperature 173.1
_cell_measurement_theta_max 67.9
_cell_measurement_theta_min 4.0
_cell_volume 1045.7(4)
_computing_cell_refinement RAPID-AUTO
_computing_data_collection 'RAPID-AUTO (Rigaku/MSC and Rigaku, 2003)'
_computing_data_reduction 'CrystalStructure (Rigaku/MSC and Rigaku, 2003)'
_computing_molecular_graphics 'ORTEP (Johnson, 1965)'
_computing_publication_material CrystalStructure
_computing_structure_refinement 'CRYSTALS (Watkin et al., 1996)'
_computing_structure_solution 'SIR2002 (Burla et al., 2003)'
_diffrn_detector_area_resol_mean 10.00
_diffrn_measured_fraction_theta_full 0.9685
_diffrn_measured_fraction_theta_max 0.9685
_diffrn_measurement_device_type 'Rigaku R-AXIS RAPID'
_diffrn_measurement_method \w
_diffrn_radiation_type CuK\a
_diffrn_radiation_wavelength 1.5418
_diffrn_reflns_av_R_equivalents 0.051
_diffrn_reflns_limit_h_max 10
_diffrn_reflns_limit_h_min -10
_diffrn_reflns_limit_k_max 12
_diffrn_reflns_limit_k_min -12
_diffrn_reflns_limit_l_max 12
_diffrn_reflns_limit_l_min -13
_diffrn_reflns_number 16364
_diffrn_reflns_theta_full 68.09
_diffrn_reflns_theta_max 68.09
_diffrn_standards_decay_% 0
_diffrn_standards_interval_count 0
_diffrn_standards_interval_time 0
_diffrn_standards_number 0
_exptl_absorpt_coefficient_mu 0.771
_exptl_absorpt_correction_T_max 0.962
_exptl_absorpt_correction_T_min 0.672
_exptl_absorpt_correction_type refdelf
_exptl_absorpt_process_details '(DIFABS; Walker & Stuart, 1983)'
_exptl_crystal_colour colorless
_exptl_crystal_density_diffrn 1.189
_exptl_crystal_density_method 'not measured'
_exptl_crystal_description needle
_exptl_crystal_F_000 404.00
_exptl_crystal_size_max 0.40
_exptl_crystal_size_mid 0.05
_exptl_crystal_size_min 0.05
_refine_diff_density_max 0.36
_refine_diff_density_min -0.38
_refine_ls_extinction_method none
_refine_ls_goodness_of_fit_ref 1.255
_refine_ls_hydrogen_treatment constr
_refine_ls_number_parameters 220
_refine_ls_number_reflns 1963
_refine_ls_R_factor_gt 0.0680
_refine_ls_shift/su_max 0.0090
_refine_ls_structure_factor_coef Fsqd
_refine_ls_weighting_details 'w = 1/[0.001Fo^2^ + 3\s(Fo^2^) + 0.5]/(4Fo^2^)'
_refine_ls_weighting_scheme calc
_refine_ls_wR_factor_ref 0.1560
_reflns_number_gt 1437
_reflns_number_total 1963
_reflns_threshold_expression F^2^>2\s(F^2^)
_cod_data_source_file ww6184.cif
_cod_data_source_block I
_cod_original_sg_symbol_H-M 'P 21'
_cod_database_code 2203832
_cod_database_fobs_code 2203832

loop_
_symmetry_equiv_pos_as_xyz
x,y,z
-x,y+1/2,-z

loop_
_atom_site_label
_atom_site_fract_x
_atom_site_fract_y
_atom_site_fract_z
_atom_site_U_iso_or_equiv
_atom_site_adp_type
_atom_site_calc_flag
_atom_site_refinement_flags
_atom_site_occupancy
_atom_site_type_symbol
O(11) 0.4513(5) -0.0260(4) -0.2540(4) 0.0660(10) Uani d . 1.00 O
O(12) 0.3843(5) 0.1449(5) -0.1616(4) 0.077(2) Uani d . 1.00 O
O(21) 0.5131(4) 0.1666(4) 0.2000(4) 0.068(2) Uani d . 1.00 O
O(31) 0.8967(5) 0.1891(5) 0.0104(4) 0.078(2) Uani d . 1.00 O
O(41) 0.9410(4) 0.2944(4) 0.1896(3) 0.0510(10) Uani d . 1.00 O
O(42) 1.2559(5) 0.3617(4) 0.0479(4) 0.071(2) Uani d . 1.00 O
O(43) 1.2383(4) 0.2441(4) 0.2089(4) 0.0580(10) Uani d . 1.00 O
N(21) 0.4243(5) -0.0353(5) -0.0620(4) 0.052(2) Uani d . 1.00 N
N(31) 0.6761(5) 0.0530(5) 0.1143(5) 0.055(2) Uani d . 1.00 N
C(11) 0.4375(7) 0.0256(6) -0.3761(6) 0.061(2) Uani d . 1.00 C
C(12) 0.2725(9) 0.0701(8) -0.4251(7) 0.099(3) Uiso d . 1.00 C
C(13) 0.5516(8) 0.1260(8) -0.3771(7) 0.096(3) Uiso d . 1.00 C
C(14) 0.4700(9) -0.0796(8) -0.4541(7) 0.084(2) Uiso d . 1.00 C
C(15) 0.4149(7) 0.0385(7) -0.1619(6) 0.057(2) Uani d . 1.00 C
C(21) 0.3997(6) 0.0136(6) 0.0559(5) 0.051(2) Uani d . 1.00 C
C(22) 0.5346(7) 0.0870(6) 0.1261(6) 0.053(2) Uani d . 1.00 C
C(23) 0.3660(8) -0.0885(7) 0.1361(6) 0.071(2) Uiso d . 1.00 C
C(31) 0.8139(6) 0.1048(6) 0.1881(5) 0.051(2) Uani d . 1.00 C
C(32) 0.8841(6) 0.1995(6) 0.1152(6) 0.055(2) Uani d . 1.00 C
C(33) 0.9375(7) 0.0062(5) 0.2291(5) 0.054(2) Uiso d . 1.00 C
C(34) 0.8901(7) -0.1000(6) 0.3008(5) 0.056(2) Uiso d . 1.00 C
C(35) 0.8427(8) -0.0601(8) 0.4170(6) 0.083(2) Uiso d . 1.00 C
C(36) 1.0263(8) -0.1905(7) 0.3301(6) 0.072(2) Uiso d . 1.00 C
C(41) 1.0299(7) 0.3786(6) 0.1317(5) 0.056(2) Uani d . 1.00 C
C(42) 1.1866(7) 0.3280(6) 0.1261(6) 0.052(2) Uani d . 1.00 C
C(43) 1.0440(7) 0.4927(6) 0.2085(6) 0.068(2) Uiso d . 1.00 C
H(1) 0.2461 0.1295 -0.3702 0.119 Uiso c R 1.00 H
H(2) 0.2627 0.1047 -0.5052 0.119 Uiso c R 1.00 H
H(3) 0.2049 0.0020 -0.4289 0.119 Uiso c R 1.00 H
H(4) 0.6527 0.0933 -0.3521 0.115 Uiso c R 1.00 H
H(5) 0.5404 0.1596 -0.4577 0.115 Uiso c R 1.00 H
H(6) 0.5356 0.1881 -0.3209 0.115 Uiso c R 1.00 H
H(7) 0.3976 -0.1430 -0.4506 0.101 Uiso c R 1.00 H
H(8) 0.4638 -0.0557 -0.5377 0.101 Uiso c R 1.00 H
H(9) 0.5714 -0.1081 -0.4208 0.101 Uiso c R 1.00 H
H(10) 0.4469 -0.1196 -0.0684 0.062 Uiso c R 1.00 H
H(11) 0.3114 0.0651 0.0381 0.060 Uiso c R 1.00 H
H(12) 0.3483 -0.0538 0.2109 0.085 Uiso c R 1.00 H
H(13) 0.2781 -0.1346 0.0982 0.085 Uiso c R 1.00 H
H(14) 0.4540 -0.1404 0.1536 0.085 Uiso c R 1.00 H
H(15) 0.6874 -0.0067 0.0543 0.066 Uiso c R 1.00 H
H(16) 0.7879 0.1408 0.2595 0.062 Uiso c R 1.00 H
H(17) 0.9639 -0.0239 0.1554 0.065 Uiso c R 1.00 H
H(18) 1.0257 0.0433 0.2791 0.065 Uiso c R 1.00 H
H(19) 0.8046 -0.1393 0.2496 0.068 Uiso c R 1.00 H
H(20) 0.9275 -0.0212 0.4694 0.100 Uiso c R 1.00 H
H(21) 0.7594 -0.0040 0.3963 0.100 Uiso c R 1.00 H
H(22) 0.8106 -0.1283 0.4588 0.100 Uiso c R 1.00 H
H(23) 0.9968 -0.2596 0.3719 0.087 Uiso c R 1.00 H
H(24) 1.0529 -0.2158 0.2547 0.087 Uiso c R 1.00 H
H(25) 1.1129 -0.1521 0.3807 0.087 Uiso c R 1.00 H
H(26) 0.9760 0.3969 0.0503 0.068 Uiso c R 1.00 H
H(27) 1.0976 0.4724 0.2894 0.082 Uiso c R 1.00 H
H(28) 1.1010 0.5524 0.1741 0.082 Uiso c R 1.00 H
H(29) 0.9448 0.5243 0.2122 0.082 Uiso c R 1.00 H
H(30) 1.3227 0.2053 0.1935 0.072 Uiso c R 1.00 H

loop_
_atom_site_aniso_label
_atom_site_aniso_U_11
_atom_site_aniso_U_22
_atom_site_aniso_U_33
_atom_site_aniso_U_12
_atom_site_aniso_U_13
_atom_site_aniso_U_23
O(11) 0.085(3) 0.058(3) 0.060(3) 0.001(3) 0.030(2) -0.007(2)
O(12) 0.093(3) 0.066(4) 0.077(3) 0.021(3) 0.028(3) 0.006(3)
O(21) 0.047(2) 0.070(3) 0.090(3) 0.008(2) 0.017(2) -0.024(3)
O(31) 0.093(3) 0.077(3) 0.069(3) -0.017(3) 0.032(3) -0.012(3)
O(41) 0.042(2) 0.059(3) 0.055(2) -0.007(2) 0.013(2) -0.009(2)
O(42) 0.056(3) 0.079(3) 0.084(3) -0.006(2) 0.029(2) 0.012(3)
O(43) 0.047(2) 0.059(3) 0.073(3) 0.008(2) 0.023(2) 0.007(3)
N(21) 0.053(3) 0.048(3) 0.055(3) 0.002(3) 0.010(2) -0.002(3)
N(31) 0.037(3) 0.058(3) 0.071(3) -0.002(2) 0.012(2) -0.015(3)
C(11) 0.054(4) 0.074(5) 0.055(4) 0.006(3) 0.007(3) -0.010(4)
C(15) 0.048(3) 0.059(5) 0.064(4) 0.003(3) 0.012(3) -0.002(4)
C(21) 0.040(3) 0.056(4) 0.055(3) 0.001(3) 0.007(3) -0.001(3)
C(22) 0.041(3) 0.056(4) 0.062(4) 0.008(3) 0.012(3) 0.002(4)
C(31) 0.038(3) 0.063(4) 0.053(3) -0.003(3) 0.010(3) -0.005(3)
C(32) 0.043(3) 0.060(5) 0.062(4) -0.002(3) 0.013(3) -0.009(4)
C(41) 0.052(4) 0.060(5) 0.058(4) -0.001(3) 0.015(3) -0.003(4)
C(42) 0.046(4) 0.042(4) 0.069(4) -0.001(3) 0.011(3) -0.010(4)

loop_
_atom_type_symbol
_atom_type_description
_atom_type_scat_dispersion_real
_atom_type_scat_dispersion_imag
_atom_type_scat_source
C C 0.0018 0.0009 'International Tables Vol C Tables 4.2.6.8 and 6.1.1.4'
H H 0.0000 0.0000 'International Tables Vol C Tables 4.2.6.8 and 6.1.1.4'
N N 0.0031 0.0018 'International Tables Vol C Tables 4.2.6.8 and 6.1.1.4'
O O 0.0049 0.0032 'International Tables Vol C Tables 4.2.6.8 and 6.1.1.4'

loop_
_geom_angle_atom_site_label_1
_geom_angle_atom_site_label_2
_geom_angle_atom_site_label_3
_geom_angle
_geom_angle_publ_flag
O(11) C(11) C(12) 110.6(6) no
O(11) C(11) C(13) 111.4(5) no
O(11) C(11) C(14) 104.3(5) no
C(15) O(11) C(11) 121.2(5) no
O(11) C(15) O(12) 127.5(7) no
O(11) C(15) N(21) 108.7(6) no
O(12) C(15) N(21) 123.7(6) no
O(21) C(22) C(21) 120.2(5) no
O(21) C(22) N(31) 122.2(5) no
O(31) C(32) C(31) 125.3(6) no
O(31) C(32) O(41) 124.5(6) no
O(41) C(32) C(31) 110.1(5) no
C(41) O(41) C(32) 113.0(5) no
O(41) C(41) C(42) 111.7(5) no
O(41) C(41) C(43) 105.9(5) no
O(42) C(42) O(43) 123.8(6) no
O(42) C(42) C(41) 121.2(6) no
O(43) C(42) C(41) 115.0(6) no
C(21) N(21) C(15) 120.6(5) no
N(21) C(21) C(22) 114.1(5) no
N(21) C(21) C(23) 109.7(5) no
N(31) C(22) C(21) 117.2(6) no
C(31) N(31) C(22) 122.4(5) no
N(31) C(31) C(32) 110.9(5) no
N(31) C(31) C(33) 111.1(5) no
C(13) C(11) C(12) 111.0(6) no
C(14) C(11) C(12) 108.6(5) no
C(14) C(11) C(13) 110.7(6) no
C(23) C(21) C(22) 108.9(5) no
C(33) C(31) C(32) 107.2(5) no
C(31) C(33) C(34) 116.1(5) no
C(33) C(34) C(35) 112.3(6) no
C(33) C(34) C(36) 108.6(5) no
C(36) C(34) C(35) 110.4(5) no
C(43) C(41) C(42) 110.9(5) no
O(41) C(41) H(26) 109.9431 no
H(30) O(43) C(42) 112.4693 no
H(10) N(21) C(15) 119.7911 no
H(10) N(21) C(21) 119.5714 no
N(21) C(21) H(11) 107.1832 no
H(15) N(31) C(22) 119.4595 no
H(15) N(31) C(31) 118.1220 no
N(31) C(31) H(16) 108.4598 no
C(11) C(12) H(1) 109.2771 no
C(11) C(12) H(2) 111.0473 no
C(11) C(12) H(3) 108.0712 no
C(11) C(13) H(4) 108.4305 no
C(11) C(13) H(5) 110.4895 no
C(11) C(13) H(6) 109.4878 no
C(11) C(14) H(7) 109.2688 no
C(11) C(14) H(8) 111.4811 no
C(11) C(14) H(9) 107.6359 no
H(2) C(12) H(1) 109.4774 no
H(3) C(12) H(1) 109.4731 no
H(3) C(12) H(2) 109.4674 no
H(5) C(13) H(4) 109.4716 no
H(6) C(13) H(4) 109.4717 no
H(6) C(13) H(5) 109.4697 no
H(8) C(14) H(7) 109.4743 no
H(9) C(14) H(7) 109.4728 no
H(9) C(14) H(8) 109.4716 no
H(11) C(21) C(22) 108.6027 no
H(11) C(21) C(23) 108.2909 no
C(21) C(23) H(12) 107.6458 no
C(21) C(23) H(14) 108.4345 no
C(21) C(23) H(13) 112.2941 no
H(14) C(23) H(12) 109.4714 no
H(13) C(23) H(12) 109.4721 no
H(14) C(23) H(13) 109.4725 no
H(16) C(31) C(32) 110.3690 no
H(16) C(31) C(33) 108.8253 no
C(31) C(33) H(17) 105.7949 no
C(31) C(33) H(18) 108.7055 no
H(17) C(33) C(34) 108.8764 no
H(18) C(33) C(34) 107.7909 no
C(33) C(34) H(19) 107.8834 no
H(18) C(33) H(17) 109.4602 no
C(34) C(35) H(21) 108.5416 no
H(19) C(34) C(35) 108.5357 no
C(34) C(35) H(20) 109.3855 no
C(34) C(35) H(22) 110.4752 no
H(19) C(34) C(36) 109.0651 no
C(34) C(36) H(23) 109.6687 no
C(34) C(36) H(24) 108.8350 no
C(34) C(36) H(25) 109.9062 no
H(21) C(35) H(20) 109.4740 no
H(22) C(35) H(20) 109.4731 no
H(22) C(35) H(21) 109.4722 no
H(24) C(36) H(23) 109.4736 no
H(25) C(36) H(23) 109.4743 no
H(25) C(36) H(24) 109.4676 no
H(26) C(41) C(42) 109.1633 no
H(26) C(41) C(43) 109.1754 no
C(41) C(43) H(27) 107.8421 no
C(41) C(43) H(28) 109.7766 no
C(41) C(43) H(29) 110.7782 no
H(28) C(43) H(27) 109.4694 no
H(29) C(43) H(27) 109.4742 no
H(29) C(43) H(28) 109.4728 no

loop_
_geom_bond_atom_site_label_1
_geom_bond_atom_site_label_2
_geom_bond_distance
_geom_bond_publ_flag
O(11) C(11) 1.444(8) no
O(11) C(15) 1.330(9) no
O(12) C(15) 1.196(9) no
O(21) C(22) 1.235(8) no
O(31) C(32) 1.190(9) no
O(41) C(32) 1.357(7) no
O(41) C(41) 1.441(8) no
O(42) C(42) 1.211(8) no
O(43) C(42) 1.313(7) no
N(21) C(15) 1.357(8) no
N(21) C(21) 1.463(8) no
N(31) C(22) 1.334(8) no
N(31) C(31) 1.438(7) no
C(11) C(12) 1.528(9) no
C(11) C(13) 1.493(9) no
C(11) C(14) 1.500(9) no
C(21) C(22) 1.514(8) no
C(21) C(23) 1.493(9) no
C(31) C(32) 1.519(9) no
C(31) C(33) 1.538(8) no
C(33) C(34) 1.511(9) no
C(34) C(35) 1.493(9) no
C(34) C(36) 1.542(9) no
C(41) C(42) 1.503(9) no
C(41) C(43) 1.501(9) no
O(43) H(30) 0.9025 no
N(21) H(10) 0.9500 no
N(31) H(15) 0.9500 no
C(12) H(1) 0.9500 no
C(12) H(2) 0.9500 no
C(12) H(3) 0.9500 no
C(13) H(4) 0.9499 no
C(13) H(5) 0.9500 no
C(13) H(6) 0.9499 no
C(14) H(7) 0.9500 no
C(14) H(8) 0.9500 no
C(14) H(9) 0.9500 no
C(21) H(11) 0.9500 no
C(23) H(12) 0.9500 no
C(23) H(13) 0.9500 no
C(23) H(14) 0.9500 no
C(31) H(16) 0.9500 no
C(33) H(17) 0.9500 no
C(33) H(18) 0.9500 no
C(34) H(19) 0.9500 no
C(35) H(20) 0.9500 no
C(35) H(21) 0.9500 no
C(35) H(22) 0.9500 no
C(36) H(23) 0.9500 no
C(36) H(24) 0.9500 no
C(36) H(25) 0.9500 no
C(41) H(26) 0.9500 no
C(43) H(27) 0.9500 no
C(43) H(28) 0.9499 no
C(43) H(29) 0.9501 no

loop_
_geom_hbond_atom_site_label_D
_geom_hbond_atom_site_label_H
_geom_hbond_atom_site_label_A
_geom_hbond_site_symmetry_A
_geom_hbond_distance_DH
_geom_hbond_distance_HA
_geom_hbond_distance_DA
_geom_hbond_angle_DHA
_geom_hbond_publ_flag
N21 H10 O42 2_745 0.95 2.60 3.015(6) 107 yes
N31 H15 O42 2_745 0.95 1.96 2.896(7) 170 yes
O43 H30 O21 1_655 0.90 1.72 2.590(6) 161 yes

loop_
_geom_torsion_atom_site_label_1
_geom_torsion_atom_site_label_2
_geom_torsion_atom_site_label_3
_geom_torsion_atom_site_label_4
_geom_torsion
_geom_torsion_publ_flag
O11 C15 N21 C21 176.1(4) yes
C15 N21 C21 C22 -75.7(6) yes
N21 C21 C22 N31 -32.6(8) yes
C21 C22 N31 C31 -171.8(5) yes
C22 N31 C31 C32 -101.6(6) yes
N31 C31 C32 O41 142.0(5) yes
C31 C32 O41 C41 171.1(4) yes
C32 O41 C41 C42 -75.1(5) yes
O41 C41 C42 O43 -23.8(7) yes
C(15) O(11) C(11) C(12) -56.7(7) no
C(15) O(11) C(11) C(13) 67.3(7) no
C(15) O(11) C(11) C(14) -173.3(5) no
C(11) O(11) C(15) O(12) -8.6(9) no
C(11) O(11) C(15) N(21) 174.2(4) no
C(41) O(41) C(32) O(31) -4.4(7) no
C(32) O(41) C(41) C(43) 164.0(4) no
C(21) N(21) C(15) O(12) -1.3(8) no
C(15) N(21) C(21) C(23) 161.9(5) no
C(31) N(31) C(22) O(21) 1.1(10) no
C(22) N(31) C(31) C(33) 139.3(5) no
N(21) C(21) C(22) O(21) 154.3(6) no
C(23) C(21) C(22) O(21) -82.8(7) no
C(23) C(21) C(22) N(31) 90.2(7) no
N(31) C(31) C(32) O(31) -42.5(8) no
C(33) C(31) C(32) O(31) 78.9(7) no
C(33) C(31) C(32) O(41) -96.6(5) no
N(31) C(31) C(33) C(34) -57.0(7) no
C(32) C(31) C(33) C(34) -178.3(5) no
C(31) C(33) C(34) C(35) -59.4(6) no
C(31) C(33) C(34) C(36) 178.3(5) no
O(41) C(41) C(42) O(42) 154.5(6) no
C(43) C(41) C(42) O(42) -87.7(7) no
C(43) C(41) C(42) O(43) 94.0(6) no
C(32) O(41) C(41) H(26) 46.2 no
H(30) O(43) C(42) O(42) -9.7 no
H(30) O(43) C(42) C(41) 168.5 no
H(10) N(21) C(15) O(11) -4.0 no
H(10) N(21) C(15) O(12) 178.6 no
C(15) N(21) C(21) H(11) 44.6 no
H(10) N(21) C(21) C(22) 104.4 no
H(10) N(21) C(21) C(23) -18.0 no
H(10) N(21) C(21) H(11) -135.3 no
H(15) N(31) C(22) O(21) -177.9 no
H(15) N(31) C(22) C(21) 9.2 no
C(22) N(31) C(31) H(16) 19.8 no
H(15) N(31) C(31) C(32) 77.4 no
H(15) N(31) C(31) C(33) -41.7 no
H(15) N(31) C(31) H(16) -161.2 no
O(11) C(11) C(12) H(1) 58.7 no
O(11) C(11) C(12) H(2) 179.6 no
O(11) C(11) C(12) H(3) -60.3 no
C(13) C(11) C(12) H(1) -65.4 no
C(13) C(11) C(12) H(2) 55.4 no
C(13) C(11) C(12) H(3) 175.5 no
C(14) C(11) C(12) H(1) 172.6 no
C(14) C(11) C(12) H(2) -66.6 no
C(14) C(11) C(12) H(3) 53.5 no
O(11) C(11) C(13) H(4) 60.7 no
O(11) C(11) C(13) H(5) -179.4 no
O(11) C(11) C(13) H(6) -58.7 no
C(12) C(11) C(13) H(4) -175.6 no
C(12) C(11) C(13) H(5) -55.7 no
C(12) C(11) C(13) H(6) 65.0 no
C(14) C(11) C(13) H(4) -54.9 no
C(14) C(11) C(13) H(5) 65.1 no
C(14) C(11) C(13) H(6) -174.3 no
O(11) C(11) C(14) H(7) 58.8 no
O(11) C(11) C(14) H(8) 179.9 no
O(11) C(11) C(14) H(9) -60.0 no
C(12) C(11) C(14) H(7) -59.2 no
C(12) C(11) C(14) H(8) 62.0 no
C(12) C(11) C(14) H(9) -178.0 no
C(13) C(11) C(14) H(7) 178.7 no
C(13) C(11) C(14) H(8) -60.2 no
C(13) C(11) C(14) H(9) 59.9 no
H(11) C(21) C(22) O(21) 34.9 no
H(11) C(21) C(22) N(31) -152.1 no
N(21) C(21) C(23) H(12) -178.6 no
N(21) C(21) C(23) H(13) -58.1 no
N(21) C(21) C(23) H(14) 63.0 no
C(22) C(21) C(23) H(12) 55.9 no
C(22) C(21) C(23) H(13) 176.5 no
C(22) C(21) C(23) H(14) -62.4 no
H(11) C(21) C(23) H(12) -62.0 no
H(11) C(21) C(23) H(13) 58.6 no
H(11) C(21) C(23) H(14) 179.7 no
H(16) C(31) C(32) O(31) -162.8 no
H(16) C(31) C(32) O(41) 21.7 no
N(31) C(31) C(33) H(17) 63.9 no
N(31) C(31) C(33) H(18) -178.7 no
C(32) C(31) C(33) H(17) -57.5 no
C(32) C(31) C(33) H(18) 60.0 no
H(16) C(31) C(33) C(34) 62.3 no
H(16) C(31) C(33) H(17) -176.8 no
H(16) C(31) C(33) H(18) -59.3 no
C(31) C(33) C(34) H(19) 60.2 no
H(17) C(33) C(34) C(35) -178.6 no
H(17) C(33) C(34) C(36) 59.1 no
H(17) C(33) C(34) H(19) -59.0 no
H(18) C(33) C(34) C(35) 62.8 no
H(18) C(33) C(34) C(36) -59.6 no
H(18) C(33) C(34) H(19) -177.6 no
C(33) C(34) C(35) H(20) -61.2 no
C(33) C(34) C(35) H(21) 58.2 no
C(33) C(34) C(35) H(22) 178.2 no
C(36) C(34) C(35) H(20) 60.1 no
C(36) C(34) C(35) H(21) 179.5 no
C(36) C(34) C(35) H(22) -60.4 no
H(19) C(34) C(35) H(20) 179.6 no
H(19) C(34) C(35) H(21) -61.0 no
H(19) C(34) C(35) H(22) 59.0 no
C(33) C(34) C(36) H(23) -177.4 no
C(33) C(34) C(36) H(24) -57.7 no
C(33) C(34) C(36) H(25) 62.2 no
C(35) C(34) C(36) H(23) 59.1 no
C(35) C(34) C(36) H(24) 178.8 no
C(35) C(34) C(36) H(25) -61.3 no
H(19) C(34) C(36) H(23) -60.1 no
H(19) C(34) C(36) H(24) 59.6 no
H(19) C(34) C(36) H(25) 179.5 no
H(26) C(41) C(42) O(42) 32.7 no
H(26) C(41) C(42) O(43) -145.6 no
O(41) C(41) C(43) H(27) 61.4 no
O(41) C(41) C(43) H(28) -179.4 no
O(41) C(41) C(43) H(29) -58.4 no
C(42) C(41) C(43) H(27) -59.9 no
C(42) C(41) C(43) H(28) 59.3 no
C(42) C(41) C(43) H(29) -179.7 no
H(26) C(41) C(43) H(27) 179.7 no
H(26) C(41) C(43) H(28) -61.1 no
H(26) C(41) C(43) H(29) 60.0 no

loop_
_cod_related_entry_id
_cod_related_entry_database
_cod_related_entry_code
1 ChemSpider 21174203
